data_2009652
loop_
_publ_author_name
'Rudert, Rainer'
'Schmaucks, G.'

_publ_section_title
;
 Butyl[3-(1,1,3,3,5,5,5-heptamethyltrisiloxan-1-yl)propyl]dimethylammonium
 bromide, C~16~H~42~NO~2~Si~3~^+^.Br^{-^}, at 173 and 301 K
;
_journal_issue 4
_journal_name_full 'Acta Crystallographica Section C'
_journal_page_first 631
_journal_page_last 635
_journal_paper_doi 10.1107/S010827019300784X
_journal_volume 50
_journal_year 1994
_chemical_formula_moiety 'C16 H42 N1 O2 Si3 +,Br1 -'
_chemical_formula_sum 'C16 H42 Br N O2 Si3'
_chemical_formula_weight 444.68
_chemical_name_systematic
; N-Butyl-N,N-dimethyl-3-(1.1.3.3.5.5.5.-heptamethyltrisiloxan-1-yl)
  propylammonium bromide
;
_space_group_IT_number 14
_symmetry_cell_setting monoclinic
_symmetry_space_group_name_Hall '-P 2ybc'
_symmetry_space_group_name_H-M 'P 1 21/c 1'
_atom_type_scat_source MolEN
_cell_angle_alpha 90
_cell_angle_beta 104.34(6)
_cell_angle_gamma 90
_cell_formula_units_Z 4
_cell_length_a 22.723(7)
_cell_length_b 8.908(3)
_cell_length_c 13.20(2)
_cell_measurement_reflns_used 25
_cell_measurement_temperature 173
_cell_measurement_theta_max 13
_cell_measurement_theta_min 9
_cell_volume 2589(4)
_computing_publication_material 'PLATON92 (Spek)'
_diffrn_measurement_device CAD-4
_diffrn_measurement_method \w-2\q
_diffrn_radiation_type 'Mo K\a'
_diffrn_radiation_wavelength 0.71069
_diffrn_reflns_av_R_equivalents 0.029
_diffrn_reflns_limit_h_max 23
_diffrn_reflns_limit_h_min 0
_diffrn_reflns_limit_k_max 9
_diffrn_reflns_limit_k_min 0
_diffrn_reflns_limit_l_max 13
_diffrn_reflns_limit_l_min -13
_diffrn_reflns_number 3261
_diffrn_reflns_reduction_process
;
 ?
;
_diffrn_reflns_theta_max 22
_diffrn_standards_decay_% -4.8
_diffrn_standards_interval_time 60
_diffrn_standards_number 2
_exptl_absorpt_coefficient_mu 1.71
_exptl_absorpt_correction_T_max 1.122
_exptl_absorpt_correction_T_min 0.874
_exptl_absorpt_correction_type refdelf
_exptl_crystal_colour Colourless
_exptl_crystal_density_diffrn 1.141
_exptl_crystal_description Rhombic
_exptl_crystal_F_000 952
_exptl_crystal_size_max 0.4
_exptl_crystal_size_mid 0.25
_exptl_crystal_size_min 0.03
_refine_diff_density_max 0.5
_refine_ls_goodness_of_fit_obs 2.0
_refine_ls_hydrogen_treatment noref
_refine_ls_number_parameters 208
_refine_ls_number_reflns 2175
_refine_ls_R_factor_obs 0.49
_refine_ls_shift/esd_max 0.06
_refine_ls_structure_factor_coef F
_refine_ls_weighting_details 'w = 1/\s(F)^2^'
_refine_ls_weighting_scheme calc
_refine_ls_wR_factor_obs 0.032
_reflns_number_observed 2217
_reflns_number_total 3071
_reflns_observed_criterion F~o~>2\s(F~o~)
_cod_data_source_file se1028.cif
_cod_data_source_block se1028_structure_1_of_2
_cod_depositor_comments
;
The following automatic conversions were performed:
'_symmetry_cell_setting' value 'Monoclinic' changed to 'monoclinic'
according to '/home/saulius/struct/CIF-dictionaries/cif_core.dic'
dictionary named 'cif_core.dic' version 2.4.1 from 2010-06-29.

Automatic conversion script
Id: cif_fix_enum 1527 2010-12-29 10:47:43Z saulius 

The following automatic conversions were performed:

'_symmetry_cell_setting' value 'Monoclinic' changed to 'monoclinic'
according to /home/saulius/struct/CIF-dictionaries/cif_core.dic
dictionary named 'cif_core.dic' version 2.4.1 from 2010-06-29.

Automatic conversion script
Id: cif_fix_values 1715 2011-07-08 13:25:40Z adriana 

The following automatic conversions were performed:

'_refine_ls_weighting_scheme' value '1/\s(F)^2^' was changed to
'calc'. New tag '_refine_ls_weighting_details' was created. The value
of the new tag was set to 'w = 1/\s(F)^2^'.

Automatic conversion script
Id: cif_fix_values 3143 2015-03-26 13:38:13Z robertas 
;
_cod_original_cell_volume 2588(4)
_cod_original_sg_symbol_H-M 'P 21/c'
_cod_original_formula_sum 'C16 H42 Br1 N1 O2 Si3'
_cod_database_code 2009652

loop_
_symmetry_equiv_pos_as_xyz
X,Y,Z
-X,1/2+Y,1/2-Z
-X,-Y,-Z
X,1/2-Y,1/2+Z

loop_
_atom_site_aniso_label
_atom_site_aniso_U_11
_atom_site_aniso_U_22
_atom_site_aniso_U_33
_atom_site_aniso_U_12
_atom_site_aniso_U_13
_atom_site_aniso_U_23
Si1 0.0350(12) 0.0308(12) 0.0553(12) -0.0018(11) 0.0070(10) 0.0058(10)
Si2 0.0418(12) 0.0366(14) 0.0507(12) -0.0067(11) 0.0075(10) -0.0029(11)
Si3 0.0508(14) 0.0532(15) 0.0694(14) -0.0035(15) 0.0084(12) -0.0120(13)
O12 0.053(3) 0.043(3) 0.070(3) -0.017(3) 0.014(3) 0.003(3)
O23 0.047(3) 0.059(4) 0.096(4) -0.030(3) 0.011(3) -0.016(3)
N4 0.029(3) 0.023(3) 0.020(3) -0.002(3) 0.009(2) -0.001(3)
C1 0.037(4) 0.044(5) 0.058(4) 0.004(5) 0.017(3) 0.007(4)
C2 0.030(3) 0.020(4) 0.047(4) -0.002(4) 0.014(3) 0.002(4)
C3 0.037(4) 0.024(4) 0.028(3) -0.002(3) 0.013(3) 0.000(3)
C5 0.036(4) 0.034(4) 0.025(3) -0.002(4) 0.007(3) 0.006(4)
C6 0.051(4) 0.018(4) 0.035(4) 0.007(4) 0.014(3) 0.001(4)
C7 0.072(5) 0.020(4) 0.033(4) -0.007(4) 0.009(3) 0.001(4)
C8 0.114(7) 0.030(5) 0.050(5) 0.000(4) 0.022(4) 0.012(5)
C11 0.054(5) 0.043(5) 0.067(5) 0.007(5) 0.000(4) -0.004(4)
C12 0.045(5) 0.060(6) 0.108(6) -0.005(5) 0.021(4) 0.017(5)
C21 0.054(5) 0.046(5) 0.077(5) -0.011(5) 0.010(4) 0.004(5)
C22 0.135(7) 0.086(7) 0.062(5) 0.002(5) 0.033(5) -0.015(6)
C31 0.095(7) 0.085(7) 0.117(8) -0.018(6) -0.004(6) -0.049(6)
C32 0.161(8) 0.110(8) 0.130(7) -0.008(7) 0.072(6) -0.059(7)
C33 0.051(6) 0.100(8) 0.196(10) 0.034(8) 0.012(6) 0.006(6)
C41 0.059(4) 0.036(4) 0.035(4) -0.003(4) 0.017(3) 0.010(4)
C42 0.044(4) 0.017(4) 0.047(4) -0.004(3) 0.017(3) -0.001(3)
H11 0.1138 0 0 0 0 0
H12 0.1138 0 0 0 0 0
H21 0.0791 0 0 0 0 0
H22 0.0791 0 0 0 0 0
H31 0.0742 0 0 0 0 0
H32 0.0742 0 0 0 0 0
H51 0.0848 0 0 0 0 0
H52 0.0848 0 0 0 0 0
H61 0.0889 0 0 0 0 0
H62 0.0889 0 0 0 0 0
H71 0.1136 0 0 0 0 0
H72 0.1136 0 0 0 0 0
H81 0.17 0 0 0 0 0
H82 0.17 0 0 0 0 0
H83 0.17 0 0 0 0 0
H111 0.1561 0 0 0 0 0
H112 0.1561 0 0 0 0 0
H113 0.1561 0 0 0 0 0
H121 0.1801 0 0 0 0 0
H122 0.1801 0 0 0 0 0
H123 0.1801 0 0 0 0 0
H211 0.1469 0 0 0 0 0
H212 0.1469 0 0 0 0 0
H213 0.1469 0 0 0 0 0
H221 0.2329 0 0 0 0 0
H222 0.2329 0 0 0 0 0
H223 0.2329 0 0 0 0 0
H311 0.2795 0 0 0 0 0
H312 0.2795 0 0 0 0 0
H313 0.2795 0 0 0 0 0
H321 0.3092 0 0 0 0 0
H322 0.3092 0 0 0 0 0
H323 0.3092 0 0 0 0 0
H331 0.3055 0 0 0 0 0
H332 0.3055 0 0 0 0 0
H333 0.3055 0 0 0 0 0
H411 0.1021 0 0 0 0 0
H412 0.1021 0 0 0 0 0
H413 0.1021 0 0 0 0 0
H421 0.0949 0 0 0 0 0
H422 0.0949 0 0 0 0 0
H423 0.0949 0 0 0 0 0
Br 0.0375(3) 0.0413(4) 0.0327(3) 0.0122(5) 0.0101(2) 0.0011(5)

loop_
_atom_site_label
_atom_site_fract_x
_atom_site_fract_y
_atom_site_fract_z
_atom_site_U_iso_or_equiv
_atom_site_thermal_displace_type
Si1 0.29787(9) 0.8515(2) 0.13550(16) 0.0411(7) Uani
Si2 0.28727(9) 1.1340(2) 0.27796(15) 0.0437(7) Uani
Si3 0.41296(10) 1.2789(3) 0.30307(19) 0.0589(8) Uani
O12 0.3018(2) 1.0098(5) 0.2001(3) 0.0556(17) Uani
O23 0.3440(2) 1.2459(6) 0.3074(4) 0.069(2) Uani
N4 0.0821(2) 0.9851(5) -0.1338(3) 0.0235(17) Uani
C1 0.2494(3) 0.8832(8) 0.0019(4) 0.045(3) Uani
C2 0.1836(2) 0.9198(7) -0.0049(4) 0.032(2) Uani
C3 0.1492(2) 0.9477(7) -0.1168(4) 0.029(2) Uani
C5 0.0710(3) 1.1146(7) -0.0676(4) 0.032(2) Uani
C6 0.1045(3) 1.2576(6) -0.0749(4) 0.034(2) Uani
C7 0.0854(3) 1.3756(7) -0.0041(4) 0.042(3) Uani
C8 0.1249(3) 1.5145(7) 0.0077(5) 0.064(3) Uani
C11 0.2658(3) 0.7017(7) 0.2029(5) 0.057(3) Uani
C12 0.3763(3) 0.8052(8) 0.1282(5) 0.071(3) Uani
C21 0.2205(3) 1.2405(8) 0.2094(5) 0.060(3) Uani
C22 0.2752(3) 1.0495(9) 0.3968(5) 0.093(4) Uani
C31 0.4359(3) 1.4583(8) 0.3702(6) 0.104(4) Uani
C32 0.4178(4) 1.2871(10) 0.1682(6) 0.127(4) Uani
C33 0.4613(3) 1.1261(10) 0.3698(6) 0.119(5) Uani
C41 0.0569(3) 1.0176(7) -0.2471(4) 0.042(2) Uani
C42 0.0475(3) 0.8542(6) -0.1086(4) 0.035(2) Uani
Br 0.09769(3) 0.90247(9) 0.20092(5) 0.0369(2) Uani
H11 0.25021 0.79466 -0.03705 0.0404 Uani
H12 0.26643 0.96403 -0.02833 0.0404 Uani
H21 0.18168 1.00734 0.03493 0.0281 Uani
H22 0.16517 0.83825 0.02333 0.0281 Uani
H31 0.16789 1.02938 -0.14358 0.0263 Uani
H32 0.15170 0.86013 -0.15538 0.0263 Uani
H51 0.0821 1.08332 0.00252 0.0301 Uani
H52 0.02905 1.13799 -0.08838 0.0301 Uani
H61 0.09455 1.29212 -0.14625 0.0316 Uani
H62 0.14633 1.24053 -0.05218 0.0316 Uani
H71 0.0884 1.33331 0.06244 0.0403 Uani
H72 0.04499 1.40444 -0.03544 0.0403 Uani
H81 0.11115 1.58644 0.05026 0.0604 Uani
H82 0.16501 1.48717 0.03798 0.0604 Uani
H83 0.12160 1.55831 -0.0599 0.0604 Uani
H111 0.26449 0.60968 0.16470 0.0554 Uani
H112 0.2916 0.68726 0.27139 0.0554 Uani
H113 0.22691 0.72938 0.20643 0.0554 Uani
H121 0.37611 0.71409 0.09131 0.064 Uani
H122 0.39189 0.88357 0.09307 0.064 Uani
H123 0.40214 0.79488 0.19715 0.064 Uani
H211 0.21257 1.31290 0.25462 0.0522 Uani
H212 0.22897 1.28669 0.14877 0.0522 Uani
H213 0.18753 1.17336 0.18733 0.0522 Uani
H221 0.26643 1.12513 0.44037 0.0827 Uani
H222 0.24165 0.98050 0.37901 0.0827 Uani
H223 0.31054 0.99579 0.43146 0.0827 Uani
H311 0.47629 1.48226 0.36665 0.0993 Uani
H312 0.40935 1.53673 0.33514 0.0993 Uani
H313 0.43355 1.44991 0.4391 0.0993 Uani
H321 0.45814 1.30821 0.16744 0.1098 Uani
H322 0.40516 1.19405 0.13619 0.1098 Uani
H323 0.39156 1.36479 0.13306 0.1098 Uani
H331 0.5013 1.14330 0.36729 0.1085 Uani
H332 0.45841 1.11924 0.44064 0.1085 Uani
H333 0.44747 1.03154 0.33606 0.1085 Uani
H411 0.01638 1.04108 -0.25725 0.0363 Uani
H412 0.07901 1.09957 -0.267 0.0363 Uani
H413 0.06244 0.93143 -0.28676 0.0363 Uani
H421 0.00712 0.88173 -0.12031 0.0337 Uani
H422 0.05202 0.77117 -0.15232 0.0337 Uani
H423 0.06409 0.82637 -0.03749 0.0337 Uani

loop_
_geom_angle_atom_site_label_1
_geom_angle_atom_site_label_2
_geom_angle_atom_site_label_3
_geom_angle
_geom_angle_publ_flag
O12 Si1 C1 107.9(3) yes
O12 Si1 C11 110.4(3) yes
O12 Si1 C12 106.8(3) yes
C1 Si1 C11 110.8(3) yes
C1 Si1 C12 109.7(3) yes
C11 Si1 C12 111.2(3) yes
O12 Si2 O23 107.7(3) yes
O12 Si2 C21 108.6(3) yes
O12 Si2 C22 111.5(3) yes
O23 Si2 C21 108.5(3) yes
O23 Si2 C22 109.5(3) yes
C21 Si2 C22 110.9(3) yes
O23 Si3 C31 107.7(3) yes
O23 Si3 C32 109.8(4) yes
O23 Si3 C33 108.7(3) yes
C31 Si3 C32 111.1(4) yes
C31 Si3 C33 110.4(4) yes
C32 Si3 C33 109.1(4) yes
Si1 O12 Si2 159.4(3) yes
Si2 O23 Si3 147.0(4) yes
C3 N4 C5 112.8(4) yes
C3 N4 C41 108.2(4) yes
C3 N4 C42 111.1(4) yes
C5 N4 C41 110.8(4) yes
C5 N4 C42 107.3(4) yes
C41 N4 C42 106.4(4) yes
Si1 C1 C2 115.8(4) yes
C1 C2 C3 111.0(4) yes
N4 C3 C2 115.9(4) yes
N4 C5 C6 116.9(5) yes
C5 C6 C7 108.5(5) yes
C6 C7 C8 111.8(5) yes
Si1 C1 H11 107.7(5) no
Si1 C1 H12 107.9(5) no
C2 C1 H11 107.5(6) no
C2 C1 H12 108.1(6) no
H11 C1 H12 109.8(6) no
C1 C2 H21 109.0(5) no
C1 C2 H22 109.5(5) no
C3 C2 H21 108.9(5) no
C3 C2 H22 109.5(5) no
H21 C2 H22 108.9(5) no
N4 C3 H31 107.5(5) no
N4 C3 H32 107.1(4) no
C2 C3 H31 108.5(5) no
C2 C3 H32 107.9(5) no
H31 C3 H32 109.9(5) no
N4 C5 H51 107.6(5) no
N4 C5 H52 107.6(5) no
C6 C5 H51 107.4(5) no
C6 C5 H52 106.6(6) no
H51 C5 H52 110.8(6) no
C5 C6 H61 109.5(5) no
C5 C6 H62 109.5(5) no
C7 C6 H61 110.0(5) no
C7 C6 H62 109.5(5) no
H61 C6 H62 109.8(6) no
C6 C7 H71 109.1(5) no
C6 C7 H72 108.0(5) no
C8 C7 H71 109.1(5) no
C8 C7 H72 108.1(6) no
H71 C7 H72 110.8(7) no
C7 C8 H81 109.7(6) no
C7 C8 H82 108.8(6) no
C7 C8 H83 109.2(6) no
H81 C8 H82 110.5(6) no
H81 C8 H83 108.2(6) no
H82 C8 H83 110.4(7) no
Si1 C11 H111 109.3(5) no
Si1 C11 H112 109.2(5) no
Si1 C11 H113 109.0(5) no
H111 C11 H112 108.3(6) no
H111 C11 H113 110.3(7) no
H112 C11 H113 110.7(7) no
Si1 C12 H121 109.6(5) no
Si1 C12 H122 109.9(5) no
Si1 C12 H123 110.0(5) no
H121 C12 H122 109.4(7) no
H121 C12 H123 109.3(7) no
H122 C12 H123 108.6(7) no
Si2 C21 H211 108.2(5) no
Si2 C21 H212 108.8(5) no
Si2 C21 H213 108.7(5) no
H211 C21 H212 110.5(7) no
H211 C21 H213 111.9(7) no
H212 C21 H213 108.7(6) no
Si2 C22 H221 109.3(6) no
Si2 C22 H222 109.5(5) no
Si2 C22 H223 109.5(5) no
H221 C22 H222 109.4(7) no
H221 C22 H223 110.4(7) no
H222 C22 H223 108.7(8) no
Si3 C31 H311 109.4(6) no
Si3 C31 H312 109.3(6) no
Si3 C31 H313 108.9(6) no
H311 C31 H312 108.0(7) no
H311 C31 H313 110.8(8) no
H312 C31 H313 110.4(7) no
Si3 C32 H321 108.4(6) no
Si3 C32 H322 108.6(7) no
Si3 C32 H323 108.9(7) no
H321 C32 H322 111.2(9) no
H321 C32 H323 110.1(9) no
H322 C32 H323 109.6(8) no
Si3 C33 H331 109.6(7) no
Si3 C33 H332 109.9(6) no
Si3 C33 H333 109.7(6) no
H331 C33 H332 110.5(8) no
H331 C33 H333 109.6(8) no
H332 C33 H333 107.5(8) no
N4 C41 H411 108.2(5) no
N4 C41 H412 109.0(5) no
N4 C41 H413 108.9(5) no
H411 C41 H412 111.1(6) no
H411 C41 H413 111.4(6) no
H412 C41 H413 108.2(6) no
N4 C42 H421 108.2(5) no
N4 C42 H422 109.2(5) no
N4 C42 H423 108.8(5) no
H421 C42 H422 110.7(6) no
H421 C42 H423 111.6(6) no
H422 C42 H423 108.5(5) no

loop_
_geom_bond_atom_site_label_1
_geom_bond_atom_site_label_2
_geom_bond_site_symmetry_1
_geom_bond_site_symmetry_2
_geom_bond_distance
_geom_bond_publ_flag
Si1 O12 . . 1.639(5) yes
Si1 C1 . . 1.855(6) yes
Si1 C11 . . 1.850(7) yes
Si1 C12 . . 1.855(8) yes
Si2 O12 . . 1.599(5) yes
Si2 O23 . . 1.599(6) yes
Si2 C21 . . 1.828(8) yes
Si2 C22 . . 1.821(8) yes
Si3 O23 . . 1.609(6) yes
Si3 C31 . . 1.839(8) yes
Si3 C32 . . 1.812(9) yes
Si3 C33 . . 1.832(9) yes
N4 C3 . . 1.522(7) yes
N4 C5 . . 1.506(8) yes
N4 C41 . . 1.491(7) yes
N4 C42 . . 1.489(8) yes
C1 C2 . . 1.511(9) yes
C2 C3 . . 1.511(8) yes
C5 C6 . . 1.499(9) yes
C6 C7 . . 1.539(9) yes
C7 C8 . . 1.514(9) yes
C1 H11 . . 0.944(7) no
C1 H12 . . 0.951(7) no
C2 H21 . . 0.948(6) no
C2 H22 . . 0.959(6) no
C3 H31 . . 0.953(6) no
C3 H32 . . 0.941(6) no
C5 H51 . . 0.939(5) no
C5 H52 . . 0.948(7) no
C6 H61 . . 0.963(5) no
C6 H62 . . 0.936(7) no
C7 H71 . . 0.943(6) no
C7 H72 . . 0.945(7) no
C8 H81 . . 0.954(7) no
C8 H82 . . 0.932(7) no
C8 H83 . . 0.960(7) no
C11 H111 . . 0.958(6) no
C11 H112 . . 0.958(7) no
C11 H113 . . 0.930(7) no
C12 H121 . . 0.946(7) no
C12 H122 . . 0.954(7) no
C12 H123 . . 0.958(7) no
C21 H211 . . 0.926(7) no
C21 H212 . . 0.961(7) no
C21 H213 . . 0.946(7) no
C22 H221 . . 0.939(7) no
C22 H222 . . 0.962(8) no
C22 H223 . . 0.949(7) no
C31 H311 . . 0.955(7) no
C31 H312 . . 0.963(7) no
C31 H313 . . 0.927(8) no
C32 H321 . . 0.938(9) no
C32 H322 . . 0.942(9) no
C32 H323 . . 0.955(9) no
C33 H331 . . 0.930(7) no
C33 H332 . . 0.955(8) no
C33 H333 . . 0.968(9) no
C41 H411 . . 0.921(7) no
C41 H412 . . 0.959(7) no
C41 H413 . . 0.955(6) no
C42 H421 . . 0.925(7) no
C42 H422 . . 0.959(6) no
C42 H423 . . 0.954(5) no

loop_
_geom_torsion_atom_site_label_1
_geom_torsion_atom_site_label_2
_geom_torsion_atom_site_label_3
_geom_torsion_atom_site_label_4
_geom_torsion
_geom_torsion_publ_flag
C1 Si1 O12 Si2 98.6(9) no
C11 Si1 O12 Si2 -22.5(10) no
C12 Si1 O12 Si2 -143.6(9) no
C11 Si1 C1 C2 55.9(6) no
C12 Si1 C1 C2 179.1(5) no
O12 Si1 C1 C2 -65.0(6) no
O23 Si2 O12 Si1 159.8(8) no
C21 Si2 O12 Si1 -82.9(9) no
C22 Si2 O23 Si3 110.7(7) no
C22 Si2 O12 Si1 39.7(10) no
O12 Si2 O23 Si3 -10.7(7) no
C21 Si2 O23 Si3 -128.1(7) no
C31 Si3 O23 Si2 -178.8(6) no
C32 Si3 O23 Si2 60.1(8) no
C33 Si3 O23 Si2 -59.1(7) no
C42 N4 C5 C6 176.4(5) no
C42 N4 C3 C2 -66.8(6) no
C5 N4 C3 C2 53.7(6) no
C41 N4 C3 C2 176.7(5) no
C3 N4 C5 C6 53.7(6) no
C41 N4 C5 C6 -67.8(6) no
Si1 C1 C2 C3 178.3(4) no
C1 C2 C3 N4 179.7(7) no
N4 C5 C6 C7 178.4(5) no
C5 C6 C7 C8 170.2(5) no
